data_7115544
loop_
_publ_author_name
'Etienne Pair'
'Christophe Berini'
'Romain Noel'
'Morgane Sanselme'
'Vincent Levacher'
'Jean-Francois Briere'

_publ_section_title
;
 Organocatalysed multicomponent synthesis of pyrazolidinones: Meldrum's
 acid approach
;
_journal_name_full Chem.Commun.
_journal_page_first 10218
_journal_paper_doi 10.1039/C4cc04852k
_journal_volume 50
_journal_year 2014
_chemical_compound_source 'synthesis as described'
_chemical_formula_moiety 'C20 H19 Br1 N2 O2'
_chemical_formula_sum 'C20 H19 Br N2 O2'
_chemical_formula_weight 399.28
_chemical_name_systematic
;
 ?
;
_space_group_IT_number 61
_symmetry_cell_setting orthorhombic
_symmetry_Int_Tables_number 61
_symmetry_space_group_name_Hall '-P 2ac 2ab'
_symmetry_space_group_name_H-M 'P b c a'
_atom_sites_solution_hydrogens geom
_atom_sites_solution_primary direct
_atom_sites_solution_secondary difmap
_audit_conform_dict_location ftp://ftp.iucr.org/pub/cif_core.dic
_audit_conform_dict_name cif_core.dic
_audit_conform_dict_version 2.4
_audit_creation_date 2014-03-04T17:38:52-00:00
_audit_creation_method 'WinGX routine CIF_UPDATE'
_cell_angle_alpha 90
_cell_angle_beta 90
_cell_angle_gamma 90
_cell_formula_units_Z 8
_cell_length_a 6.560(3)
_cell_length_b 16.644(7)
_cell_length_c 33.009(15)
_cell_measurement_reflns_used 0
_cell_measurement_temperature 293(2)
_cell_measurement_theta_max 0
_cell_measurement_theta_min 0
_cell_measurement_wavelength 0.71073
_cell_volume 3604(3)
_computing_molecular_graphics 'Ortep-3 for Windows (Farrugia, 1997)'
_computing_publication_material 'WinGX publication routines (Farrugia, 1999)'
_computing_structure_refinement 'SHELXL-97 (Sheldrick, 2008)'
_diffrn_ambient_temperature 293(2)
_diffrn_measured_fraction_theta_full 0.998
_diffrn_measured_fraction_theta_max 0.998
_diffrn_radiation_monochromator graphite
_diffrn_radiation_probe x-ray
_diffrn_radiation_type MoK\a
_diffrn_radiation_wavelength 0.71073
_diffrn_reflns_av_R_equivalents 0.0744
_diffrn_reflns_av_unetI/netI 0.0586
_diffrn_reflns_limit_h_max 8
_diffrn_reflns_limit_h_min -8
_diffrn_reflns_limit_k_max 20
_diffrn_reflns_limit_k_min -20
_diffrn_reflns_limit_l_max 41
_diffrn_reflns_limit_l_min -40
_diffrn_reflns_number 26773
_diffrn_reflns_theta_full 26.45
_diffrn_reflns_theta_max 26.45
_diffrn_reflns_theta_min 1.23
_exptl_absorpt_coefficient_mu 2.297
_exptl_absorpt_correction_type none
_exptl_crystal_colour colourless
_exptl_crystal_density_diffrn 1.472
_exptl_crystal_density_method 'not measured'
_exptl_crystal_description prism
_exptl_crystal_F_000 1632
_exptl_crystal_size_max 0
_exptl_crystal_size_mid 0
_exptl_crystal_size_min 0
_refine_diff_density_max 0.454
_refine_diff_density_min -0.4
_refine_diff_density_rms 0.058
_refine_ls_extinction_method none
_refine_ls_goodness_of_fit_ref 1.016
_refine_ls_hydrogen_treatment constr
_refine_ls_matrix_type full
_refine_ls_number_parameters 245
_refine_ls_number_reflns 3710
_refine_ls_number_restraints 0
_refine_ls_restrained_S_all 1.016
_refine_ls_R_factor_all 0.1382
_refine_ls_R_factor_gt 0.0699
_refine_ls_shift/su_max 0
_refine_ls_shift/su_mean 0
_refine_ls_structure_factor_coef Fsqd
_refine_ls_weighting_details 'calc w=1/[\s^2^(Fo^2^)+(0.0782P)^2^+3.7276P] where P=(Fo^2^+2Fc^2^)/3'
_refine_ls_weighting_scheme calc
_refine_ls_wR_factor_gt 0.1575
_refine_ls_wR_factor_ref 0.187
_reflns_number_gt 1986
_reflns_number_total 3710
_reflns_threshold_expression >2\s(I)
_cod_data_source_file c4cc04852k2.cif
_cod_data_source_block cb732b
_cod_database_code 7115544

loop_
_symmetry_equiv_pos_as_xyz
'x, y, z'
'-x+1/2, -y, z+1/2'
'x+1/2, -y+1/2, -z'
'-x, y+1/2, -z+1/2'
'-x, -y, -z'
'x-1/2, y, -z-1/2'
'-x-1/2, y-1/2, z'
'x, -y-1/2, z-1/2'

loop_
_atom_site_label
_atom_site_type_symbol
_atom_site_fract_x
_atom_site_fract_y
_atom_site_fract_z
_atom_site_U_iso_or_equiv
_atom_site_adp_type
_atom_site_occupancy
_atom_site_symmetry_multiplicity
_atom_site_calc_flag
_atom_site_refinement_flags
_atom_site_disorder_assembly
_atom_site_disorder_group
C1 C 0.5100(13) 0.6462(6) 0.4790(2) 0.134(3) Uani 1 1 d . A .
H1 H 0.6412 0.6645 0.4737 0.16 Uiso 1 1 calc R . .
C2 C 0.3960(13) 0.6116(5) 0.44854(18) 0.104(2) Uani 1 1 d . . .
H2 H 0.4531 0.6041 0.423 0.125 Uiso 1 1 calc R . .
C3 C 0.2022(11) 0.5887(3) 0.45563(16) 0.0777(16) Uani 1 1 d . . .
C4 C 0.1162(12) 0.5977(4) 0.49282(19) 0.104(2) Uani 1 1 d . . .
H4 H -0.0185 0.5826 0.4973 0.125 Uiso 1 1 calc R . .
C5 C 0.2309(14) 0.6292(5) 0.52366(18) 0.149(4) Uani 1 1 d . A .
H5 H 0.1736 0.6343 0.5493 0.178 Uiso 1 1 calc R . .
C6 C 0.4282(16) 0.6536(7) 0.51759(19) 0.165(4) Uani 1 1 d . . .
C7 C 0.504(2) 0.7136(7) 0.5514(4) 0.094(5) Uani 0.624(18) 1 d P A 1
H7A H 0.6083 0.7495 0.5411 0.112 Uiso 0.624(18) 1 calc PR A 1
H7B H 0.3922 0.7451 0.5623 0.112 Uiso 0.624(18) 1 calc PR A 1
C8 C 0.5856(19) 0.6595(9) 0.5814(4) 0.072(3) Uani 0.624(18) 1 d P A 1
H8A H 0.698 0.629 0.57 0.086 Uiso 0.624(18) 1 calc PR A 1
H8B H 0.4811 0.622 0.5901 0.086 Uiso 0.624(18) 1 calc PR A 1
C7A C 0.623(2) 0.6564(11) 0.5507(5) 0.062(6) Uani 0.376(18) 1 d P A 2
H7A1 H 0.6668 0.603 0.5586 0.074 Uiso 0.376(18) 1 calc PR A 2
H7A2 H 0.7381 0.6865 0.5403 0.074 Uiso 0.376(18) 1 calc PR A 2
C8A C 0.515(3) 0.7009(12) 0.5855(4) 0.046(4) Uani 0.376(18) 1 d P A 2
H8A1 H 0.4654 0.7526 0.5761 0.055 Uiso 0.376(18) 1 calc PR A 2
H8A2 H 0.3987 0.6698 0.5948 0.055 Uiso 0.376(18) 1 calc PR A 2
C9 C 0.6647(8) 0.7127(3) 0.61985(14) 0.0675(14) Uani 1 1 d . . .
H9 H 0.7648 0.7529 0.6112 0.081 Uiso 1 1 calc R A 1
C10 C 0.5162(8) 0.7486(3) 0.65048(17) 0.0717(15) Uani 1 1 d . A .
H10A H 0.5642 0.8006 0.6596 0.086 Uiso 1 1 calc R . .
H10B H 0.3826 0.7553 0.6384 0.086 Uiso 1 1 calc R . .
C11 C 0.5059(7) 0.6906(3) 0.68548(15) 0.0526(11) Uani 1 1 d . . .
C12 C 0.7422(7) 0.5741(2) 0.70289(12) 0.0488(11) Uani 1 1 d . . .
H12 H 0.7327 0.5908 0.7313 0.059 Uiso 1 1 calc R A .
C13 C 0.9639(7) 0.5821(3) 0.68840(15) 0.0598(12) Uani 1 1 d . A .
H13A H 1.0445 0.6112 0.7082 0.072 Uiso 1 1 calc R . .
H13B H 1.0242 0.5295 0.6844 0.072 Uiso 1 1 calc R . .
C14 C 0.9558(8) 0.6273(3) 0.64929(15) 0.0589(13) Uani 1 1 d . . .
C15 C 0.6510(6) 0.4913(2) 0.69814(12) 0.0459(10) Uani 1 1 d . A .
C16 C 0.7233(7) 0.4299(3) 0.72230(15) 0.0584(12) Uani 1 1 d . . .
H16 H 0.8277 0.44 0.7407 0.07 Uiso 1 1 calc R A .
C17 C 0.6424(8) 0.3542(3) 0.71943(16) 0.0669(14) Uani 1 1 d . A .
H17 H 0.6906 0.3134 0.7361 0.08 Uiso 1 1 calc R . .
C18 C 0.4905(8) 0.3385(3) 0.69198(18) 0.0713(15) Uani 1 1 d . . .
H18 H 0.436 0.2871 0.69 0.086 Uiso 1 1 calc R A .
C19 C 0.4202(8) 0.3981(3) 0.66784(16) 0.0738(15) Uani 1 1 d . A .
H19 H 0.3187 0.3872 0.649 0.089 Uiso 1 1 calc R . .
C20 C 0.4979(7) 0.4750(3) 0.67096(15) 0.0632(13) Uani 1 1 d . . .
H20 H 0.4464 0.5158 0.6546 0.076 Uiso 1 1 calc R A .
Br1 Br 0.04727(14) 0.54728(4) 0.41282(2) 0.1122(4) Uani 1 1 d . . .
N1 N 0.6397(6) 0.6326(2) 0.67747(11) 0.0552(10) Uani 1 1 d . A .
N2 N 0.7619(6) 0.6495(2) 0.64331(10) 0.0580(10) Uani 1 1 d . A .
O1 O 0.3949(5) 0.6922(2) 0.71483(10) 0.0681(9) Uani 1 1 d . A .
O2 O 1.0963(5) 0.6420(3) 0.62634(11) 0.0857(12) Uani 1 1 d . A .

loop_
_atom_site_aniso_label
_atom_site_aniso_U_11
_atom_site_aniso_U_22
_atom_site_aniso_U_33
_atom_site_aniso_U_23
_atom_site_aniso_U_13
_atom_site_aniso_U_12
C1 0.137(7) 0.193(9) 0.071(5) 0.013(5) 0.001(4) -0.052(6)
C2 0.120(6) 0.138(6) 0.055(3) -0.008(4) -0.005(4) -0.002(5)
C3 0.107(5) 0.071(3) 0.056(3) -0.005(3) -0.019(3) -0.007(4)
C4 0.123(6) 0.120(5) 0.070(4) -0.011(4) -0.003(4) -0.047(4)
C5 0.182(8) 0.212(9) 0.052(3) -0.022(4) 0.013(4) -0.126(7)
C6 0.191(9) 0.253(11) 0.051(4) -0.004(5) -0.014(5) -0.137(9)
C7 0.111(9) 0.074(8) 0.095(10) 0.014(6) -0.022(7) -0.015(7)
C8 0.070(8) 0.076(8) 0.069(8) 0.010(6) -0.002(6) 0.012(6)
C7A 0.060(9) 0.082(11) 0.044(9) 0.002(7) 0.013(6) 0.011(9)
C8A 0.038(9) 0.063(10) 0.036(8) -0.006(7) -0.010(6) 0.002(7)
C9 0.056(3) 0.089(4) 0.057(3) 0.021(3) -0.010(2) -0.035(3)
C10 0.056(3) 0.071(3) 0.089(4) 0.021(3) -0.017(3) -0.003(3)
C11 0.041(3) 0.053(3) 0.063(3) -0.001(2) -0.006(2) -0.005(2)
C12 0.051(3) 0.050(2) 0.046(2) -0.002(2) 0.005(2) 0.001(2)
C13 0.044(3) 0.061(3) 0.074(3) -0.008(3) 0.002(2) -0.009(2)
C14 0.050(3) 0.070(3) 0.057(3) -0.022(2) 0.006(2) -0.023(3)
C15 0.039(2) 0.051(3) 0.048(2) -0.004(2) 0.010(2) 0.000(2)
C16 0.045(3) 0.056(3) 0.074(3) 0.004(2) -0.009(2) 0.006(2)
C17 0.065(3) 0.051(3) 0.084(4) 0.010(3) 0.001(3) 0.011(3)
C18 0.069(4) 0.053(3) 0.091(4) -0.010(3) 0.012(3) -0.013(3)
C19 0.075(4) 0.075(4) 0.072(3) -0.004(3) -0.012(3) -0.021(3)
C20 0.061(3) 0.063(3) 0.065(3) 0.009(2) -0.008(2) -0.008(3)
Br1 0.1588(8) 0.0984(6) 0.0793(5) -0.0267(3) -0.0434(4) 0.0154(4)
N1 0.055(2) 0.053(2) 0.058(2) 0.0090(18) 0.0187(19) 0.003(2)
N2 0.057(3) 0.067(3) 0.050(2) 0.0056(19) 0.0138(19) -0.010(2)
O1 0.056(2) 0.076(2) 0.072(2) -0.0065(18) 0.0151(18) 0.0085(17)
O2 0.057(2) 0.132(3) 0.069(2) -0.012(2) 0.0186(19) -0.038(2)

loop_
_atom_type_symbol
_atom_type_description
_atom_type_scat_dispersion_real
_atom_type_scat_dispersion_imag
_atom_type_scat_source
C C 0.0033 0.0016 'International Tables Vol C Tables 4.2.6.8 and 6.1.1.4'
H H 0 0 'International Tables Vol C Tables 4.2.6.8 and 6.1.1.4'
Br Br -0.2901 2.4595 'International Tables Vol C Tables 4.2.6.8 and 6.1.1.4'
N N 0.0061 0.0033 'International Tables Vol C Tables 4.2.6.8 and 6.1.1.4'
O O 0.0106 0.006 'International Tables Vol C Tables 4.2.6.8 and 6.1.1.4'

loop_
_geom_angle_atom_site_label_1
_geom_angle_atom_site_label_2
_geom_angle_atom_site_label_3
_geom_angle
C2 C1 C6 119.8(7)
C2 C1 H1 120.1
C6 C1 H1 120.1
C3 C2 C1 120.2(6)
C3 C2 H2 119.9
C1 C2 H2 119.9
C2 C3 C4 121.1(6)
C2 C3 Br1 119.0(5)
C4 C3 Br1 119.8(5)
C3 C4 C5 119.0(7)
C3 C4 H4 120.5
C5 C4 H4 120.5
C6 C5 C4 121.5(7)
C6 C5 H5 119.2
C4 C5 H5 119.2
C5 C6 C1 118.3(7)
C5 C6 C7 112.4(9)
C1 C6 C7 125.7(8)
C5 C6 C7A 129.1(8)
C1 C6 C7A 107.8(9)
C7 C6 C7A 44.2(6)
C8 C7 C6 101.9(11)
C8 C7 H7A 111.4
C6 C7 H7A 111.4
C8 C7 H7B 111.4
C6 C7 H7B 111.4
H7A C7 H7B 109.2
C7 C8 C9 108.2(11)
C7 C8 H8A 110.1
C9 C8 H8A 110.1
C7 C8 H8B 110.1
C9 C8 H8B 110.1
H8A C8 H8B 108.4
C8A C7A C6 98.5(12)
C8A C7A H7A1 112.1
C6 C7A H7A1 112.1
C8A C7A H7A2 112.1
C6 C7A H7A2 112.1
H7A1 C7A H7A2 109.7
C9 C8A C7A 108.7(14)
C9 C8A H8A1 109.9
C7A C8A H8A1 109.9
C9 C8A H8A2 109.9
C7A C8A H8A2 109.9
H8A1 C8A H8A2 108.3
N2 C9 C8A 126.2(9)
N2 C9 C10 102.1(4)
C8A C9 C10 97.6(8)
N2 C9 C8 99.3(6)
C8A C9 C8 30.8(5)
C10 C9 C8 121.7(6)
N2 C9 H9 110.8
C8A C9 H9 107.8
C10 C9 H9 110.8
C8 C9 H9 110.8
C11 C10 C9 106.6(4)
C11 C10 H10A 110.4
C9 C10 H10A 110.4
C11 C10 H10B 110.4
C9 C10 H10B 110.4
H10A C10 H10B 108.6
O1 C11 N1 124.8(4)
O1 C11 C10 128.7(5)
N1 C11 C10 106.4(4)
N1 C12 C15 111.7(4)
N1 C12 C13 101.5(3)
C15 C12 C13 115.0(4)
N1 C12 H12 109.5
C15 C12 H12 109.5
C13 C12 H12 109.5
C14 C13 C12 106.2(4)
C14 C13 H13A 110.5
C12 C13 H13A 110.5
C14 C13 H13B 110.5
C12 C13 H13B 110.5
H13A C13 H13B 108.7
O2 C14 N2 124.9(5)
O2 C14 C13 127.7(5)
N2 C14 C13 107.4(4)
C20 C15 C16 118.9(4)
C20 C15 C12 122.5(4)
C16 C15 C12 118.6(4)
C17 C16 C15 120.5(5)
C17 C16 H16 119.8
C15 C16 H16 119.8
C16 C17 C18 120.1(5)
C16 C17 H17 119.9
C18 C17 H17 119.9
C19 C18 C17 119.8(5)
C19 C18 H18 120.1
C17 C18 H18 120.1
C18 C19 C20 120.6(5)
C18 C19 H19 119.7
C20 C19 H19 119.7
C15 C20 C19 120.0(5)
C15 C20 H20 120
C19 C20 H20 120
C11 N1 N2 112.9(4)
C11 N1 C12 132.6(4)
N2 N1 C12 109.4(3)
C14 N2 N1 111.5(4)
C14 N2 C9 134.0(4)
N1 N2 C9 108.7(4)

loop_
_geom_bond_atom_site_label_1
_geom_bond_atom_site_label_2
_geom_bond_distance
C1 C2 1.379(10)
C1 C6 1.388(10)
C1 H1 0.93
C2 C3 1.348(9)
C2 H2 0.93
C3 C4 1.359(8)
C3 Br1 1.872(5)
C4 C5 1.371(9)
C4 H4 0.93
C5 C6 1.370(11)
C5 H5 0.93
C6 C7 1.579(13)
C6 C7A 1.681(17)
C7 C8 1.44(2)
C7 H7A 0.97
C7 H7B 0.97
C8 C9 1.633(13)
C8 H8A 0.97
C8 H8B 0.97
C7A C8A 1.54(3)
C7A H7A1 0.97
C7A H7A2 0.97
C8A C9 1.514(14)
C8A H8A1 0.97
C8A H8A2 0.97
C9 N2 1.454(6)
C9 C10 1.525(7)
C9 H9 0.98
C10 C11 1.507(7)
C10 H10A 0.97
C10 H10B 0.97
C11 O1 1.212(5)
C11 N1 1.331(6)
C12 N1 1.451(5)
C12 C15 1.511(6)
C12 C13 1.537(6)
C12 H12 0.98
C13 C14 1.495(7)
C13 H13A 0.97
C13 H13B 0.97
C14 O2 1.217(5)
C14 N2 1.339(6)
C15 C20 1.374(6)
C15 C16 1.380(6)
C16 C17 1.371(7)
C16 H16 0.93
C17 C18 1.372(7)
C17 H17 0.93
C18 C19 1.354(7)
C18 H18 0.93
C19 C20 1.382(7)
C19 H19 0.93
C20 H20 0.93
N1 N2 1.412(5)

loop_
_geom_torsion_atom_site_label_1
_geom_torsion_atom_site_label_2
_geom_torsion_atom_site_label_3
_geom_torsion_atom_site_label_4
_geom_torsion
C6 C1 C2 C3 3.3(14)
C1 C2 C3 C4 -1.2(11)
C1 C2 C3 Br1 176.6(6)
C2 C3 C4 C5 -1.2(11)
Br1 C3 C4 C5 -179.0(6)
C3 C4 C5 C6 1.5(15)
C4 C5 C6 C1 0.6(18)
C4 C5 C6 C7 160.2(9)
C4 C5 C6 C7A -151.4(12)
C2 C1 C6 C5 -3.0(17)
C2 C1 C6 C7 -159.7(10)
C2 C1 C6 C7A 154.5(10)
C5 C6 C7 C8 89.1(13)
C1 C6 C7 C8 -113.0(14)
C7A C6 C7 C8 -34.5(9)
C6 C7 C8 C9 -178.0(8)
C5 C6 C7A C8A -49.8(19)
C1 C6 C7A C8A 156.0(12)
C7 C6 C7A C8A 32.7(10)
C6 C7A C8A C9 -178.9(10)
C7A C8A C9 N2 -63.4(14)
C7A C8A C9 C10 -174.5(12)
C7A C8A C9 C8 -30.3(14)
C7 C8 C9 N2 -173.1(10)
C7 C8 C9 C8A 33.5(15)
C7 C8 C9 C10 76.4(11)
N2 C9 C10 C11 -13.1(5)
C8A C9 C10 C11 116.5(8)
C8 C9 C10 C11 95.9(7)
C9 C10 C11 O1 -173.5(5)
C9 C10 C11 N1 3.7(5)
N1 C12 C13 C14 -14.9(5)
C15 C12 C13 C14 105.8(4)
C12 C13 C14 O2 -174.7(5)
C12 C13 C14 N2 5.1(5)
N1 C12 C15 C20 3.6(6)
C13 C12 C15 C20 -111.4(5)
N1 C12 C15 C16 -175.9(4)
C13 C12 C15 C16 69.1(5)
C20 C15 C16 C17 -0.5(7)
C12 C15 C16 C17 178.9(4)
C15 C16 C17 C18 1.0(8)
C16 C17 C18 C19 -0.3(8)
C17 C18 C19 C20 -1.0(8)
C16 C15 C20 C19 -0.6(7)
C12 C15 C20 C19 179.9(4)
C18 C19 C20 C15 1.4(8)
O1 C11 N1 N2 -174.6(4)
C10 C11 N1 N2 8.0(5)
O1 C11 N1 C12 -23.0(8)
C10 C11 N1 C12 159.6(5)
C15 C12 N1 C11 104.5(5)
C13 C12 N1 C11 -132.5(5)
C15 C12 N1 N2 -103.3(4)
C13 C12 N1 N2 19.7(4)
O2 C14 N2 N1 -172.6(4)
C13 C14 N2 N1 7.6(5)
O2 C14 N2 C9 -23.3(8)
C13 C14 N2 C9 157.0(5)
C11 N1 N2 C14 139.8(4)
C12 N1 N2 C14 -18.4(5)
C11 N1 N2 C9 -17.4(5)
C12 N1 N2 C9 -175.6(3)
C8A C9 N2 C14 119.1(10)
C10 C9 N2 C14 -132.0(5)
C8 C9 N2 C14 102.6(7)
C8A C9 N2 N1 -91.0(9)
C10 C9 N2 N1 17.9(4)
C8 C9 N2 N1 -107.5(6)
